data_2222092
loop_
_publ_author_name
'Meng, Lin'
'Yang, Lin Yan'
'Shi, Jing Min'

_publ_section_title
Tetra-\m-acetato-\k^8^<i>O</i>:<i>O</i>'-bis[(<i>N</i>^2^,<i>N</i>^2^-dimethylpyrazin-2-amine-\k<i>N</i>^4^)copper(II)]
_journal_coeditor_code LH2807
_journal_issue 6
_journal_name_full 'Acta Crystallographica Section E'
_journal_page_first m646
_journal_paper_doi 10.1107/S160053680901719X
_journal_volume 65
_journal_year 2009
_chemical_formula_iupac '[Cu2 (C2 H3 O2)4 (C6 H9 N3)2]'
_chemical_formula_moiety 'C20 H30 Cu2 N6 O8'
_chemical_formula_sum 'C20 H30 Cu2 N6 O8'
_chemical_formula_weight 609.58
_chemical_name_systematic
;
Tetra-\m-acetato-\k^8^<i>O</i>:<i>O</i>'-bis[(<i>N</i>^2^,<i>N</i>^2^-
dimethylpyrazin-2-amine-\k<i>N</i>^4^)copper(II)]
;
_space_group_IT_number 2
_symmetry_cell_setting triclinic
_symmetry_space_group_name_Hall '-P 1'
_symmetry_space_group_name_H-M 'P -1'
_atom_sites_solution_hydrogens geom
_atom_sites_solution_primary direct
_atom_sites_solution_secondary difmap
_audit_creation_method SHELXL97
_cell_angle_alpha 67.826(2)
_cell_angle_beta 80.013(2)
_cell_angle_gamma 87.328(2)
_cell_formula_units_Z 1
_cell_length_a 8.1052(13)
_cell_length_b 8.1775(13)
_cell_length_c 10.6534(17)
_cell_measurement_reflns_used 2730
_cell_measurement_temperature 298(2)
_cell_measurement_theta_max 28.2255
_cell_measurement_theta_min 2.6905
_cell_volume 643.84(18)
_computing_cell_refinement 'SAINT (Bruker, 1997)'
_computing_data_collection 'SMART (Bruker, 1997)'
_computing_data_reduction 'SAINT (Bruker, 1997)'
_computing_molecular_graphics 'SHELXTL (Sheldrick, 2008)'
_computing_publication_material 'SHELXTL (Sheldrick, 2008)'
_computing_structure_refinement 'SHELXTL (Sheldrick, 2008)'
_computing_structure_solution 'SHELXTL (Sheldrick, 2008)'
_diffrn_ambient_temperature 298(2)
_diffrn_measured_fraction_theta_full 0.977
_diffrn_measured_fraction_theta_max 0.977
_diffrn_measurement_device_type 'Bruker SMART APEX CCD'
_diffrn_measurement_method '\f and \w scans'
_diffrn_radiation_monochromator graphite
_diffrn_radiation_source 'fine-focus sealed tube'
_diffrn_radiation_type MoK\a
_diffrn_radiation_wavelength 0.71073
_diffrn_reflns_av_R_equivalents 0.0158
_diffrn_reflns_av_sigmaI/netI 0.0283
_diffrn_reflns_limit_h_max 8
_diffrn_reflns_limit_h_min -9
_diffrn_reflns_limit_k_max 8
_diffrn_reflns_limit_k_min -10
_diffrn_reflns_limit_l_max 13
_diffrn_reflns_limit_l_min -12
_diffrn_reflns_number 3494
_diffrn_reflns_theta_full 26.00
_diffrn_reflns_theta_max 26.00
_diffrn_reflns_theta_min 2.09
_exptl_absorpt_coefficient_mu 1.706
_exptl_absorpt_correction_T_max 0.6198
_exptl_absorpt_correction_T_min 0.3899
_exptl_absorpt_correction_type multi-scan
_exptl_absorpt_process_details '(SADABS; Sheldrick, 1996)'
_exptl_crystal_colour blue
_exptl_crystal_density_diffrn 1.572
_exptl_crystal_density_method 'not measured'
_exptl_crystal_description block
_exptl_crystal_F_000 314
_exptl_crystal_size_max 0.68
_exptl_crystal_size_mid 0.41
_exptl_crystal_size_min 0.31
_refine_diff_density_max 0.542
_refine_diff_density_min -0.436
_refine_ls_extinction_method none
_refine_ls_goodness_of_fit_ref 1.089
_refine_ls_hydrogen_treatment constr
_refine_ls_matrix_type full
_refine_ls_number_parameters 167
_refine_ls_number_reflns 2465
_refine_ls_number_restraints 0
_refine_ls_restrained_S_all 1.089
_refine_ls_R_factor_all 0.0338
_refine_ls_R_factor_gt 0.0319
_refine_ls_shift/su_max 0.020
_refine_ls_shift/su_mean 0.001
_refine_ls_structure_factor_coef Fsqd
_refine_ls_weighting_details 'calc w = 1/[\s^2^(Fo^2^)+(0.0576P)^2^+0.2970P] where P=(Fo^2^+2Fc^2^)/3'
_refine_ls_weighting_scheme calc
_refine_ls_wR_factor_gt 0.0934
_refine_ls_wR_factor_ref 0.0944
_reflns_number_gt 2317
_reflns_number_total 2465
_reflns_threshold_expression I>2\s(I)
_cod_data_source_file lh2807.cif
_cod_data_source_block I
_cod_depositor_comments
;
The following automatic conversions were performed:
'_geom_bond_publ_flag' value 'Y' changed to 'y' according to
'/home/saulius/struct/CIF-dictionaries/cif_core.dic' dictionary named
'cif_core.dic' version 2.4.1 from 2010-06-29 (5
times).

'_geom_angle_publ_flag' value 'Y' changed to 'y' according to
'/home/saulius/struct/CIF-dictionaries/cif_core.dic' dictionary named
'cif_core.dic' version 2.4.1 from 2010-06-29 (10 times).

Automatic conversion script
Id: cif_fix_enum 1527 2010-12-29 10:47:43Z saulius 

The following automatic conversions were performed:

'_geom_bond_publ_flag' value 'Y' changed to 'y' according to
/home/saulius/struct/CIF-dictionaries/cif_core.dic dictionary named
'cif_core.dic' version 2.4.1 from 2010-06-29 (5
times).

'_geom_angle_publ_flag' value 'Y' changed to 'y' according
to /home/saulius/struct/CIF-dictionaries/cif_core.dic dictionary
named 'cif_core.dic' version 2.4.1 from 2010-06-29 (10 times).

Automatic conversion script
Id: cif_fix_values 1715 2011-07-08 13:25:40Z adriana 
;
_cod_original_sg_symbol_H-M P-1
_cod_database_code 2222092
_cod_database_fobs_code 2222092

loop_
_symmetry_equiv_pos_as_xyz
'x, y, z'
'-x, -y, -z'

loop_
_atom_site_type_symbol
_atom_site_label
_atom_site_fract_x
_atom_site_fract_y
_atom_site_fract_z
_atom_site_U_iso_or_equiv
_atom_site_adp_type
_atom_site_calc_flag
_atom_site_refinement_flags
_atom_site_occupancy
_atom_site_disorder_assembly
_atom_site_disorder_group
C C1 0.2373(3) 0.6709(3) 0.9386(3) 0.0309(5) Uani d . 1 . .
C C2 0.0727(3) 0.7590(4) 0.9109(3) 0.0471(7) Uani d . 1 . .
H H2A 0.0903 0.8578 0.8247 0.071 Uiso calc R 1 . .
H H2B 0.0273 0.7995 0.9832 0.071 Uiso calc R 1 . .
H H2C -0.0043 0.6759 0.9072 0.071 Uiso calc R 1 . .
C C3 0.6075(3) 0.7439(3) 1.0579(3) 0.0362(6) Uani d . 1 . .
C C4 0.6713(4) 0.8898(4) 1.0918(4) 0.0531(8) Uani d . 1 . .
H H4A 0.7270 0.9792 1.0090 0.080 Uiso calc R 1 . .
H H4B 0.7487 0.8427 1.1548 0.080 Uiso calc R 1 . .
H H4C 0.5788 0.9406 1.1330 0.080 Uiso calc R 1 . .
C C5 0.6480(4) 0.8180(4) 0.5613(3) 0.0480(7) Uani d . 1 . .
H H5 0.5351 0.8437 0.5768 0.058 Uiso calc R 1 . .
C C6 0.7422(4) 0.9016(4) 0.4350(3) 0.0577(9) Uani d . 1 . .
H H6 0.6911 0.9856 0.3675 0.069 Uiso calc R 1 . .
C C7 0.8757(3) 0.6637(4) 0.6357(3) 0.0367(6) Uani d . 1 . .
H H7 0.9256 0.5812 0.7048 0.044 Uiso calc R 1 . .
C C8 0.9720(3) 0.7479(4) 0.5042(3) 0.0413(6) Uani d . 1 . .
C C9 1.2305(5) 0.8021(6) 0.3383(4) 0.0780(12) Uani d . 1 . .
H H9A 1.1700 0.7980 0.2696 0.117 Uiso calc R 1 . .
H H9B 1.3370 0.7474 0.3294 0.117 Uiso calc R 1 . .
H H9C 1.2478 0.9229 0.3261 0.117 Uiso calc R 1 . .
C C10 1.2205(4) 0.5823(6) 0.5770(4) 0.0647(9) Uani d . 1 . .
H H10A 1.2374 0.6312 0.6430 0.097 Uiso calc R 1 . .
H H10B 1.3270 0.5564 0.5338 0.097 Uiso calc R 1 . .
H H10C 1.1538 0.4757 0.6228 0.097 Uiso calc R 1 . .
Cu Cu1 0.57009(3) 0.57928(4) 0.87055(3) 0.02811(13) Uani d . 1 . .
N N1 0.7160(3) 0.6997(3) 0.6627(2) 0.0350(5) Uani d . 1 . .
N N2 0.9033(4) 0.8693(4) 0.4033(3) 0.0548(7) Uani d . 1 . .
N N3 1.1350(3) 0.7085(4) 0.4739(3) 0.0577(7) Uani d . 1 . .
O O1 0.4726(3) 0.3816(3) 0.8439(2) 0.0446(5) Uani d . 1 . .
O O2 0.7587(2) 0.4311(3) 0.94000(19) 0.0408(4) Uani d . 1 . .
O O3 0.6383(2) 0.7576(3) 0.9348(2) 0.0411(4) Uani d . 1 . .
O O4 0.3574(2) 0.7044(2) 0.83984(19) 0.0379(4) Uani d . 1 . .

loop_
_atom_site_aniso_label
_atom_site_aniso_U_11
_atom_site_aniso_U_22
_atom_site_aniso_U_33
_atom_site_aniso_U_12
_atom_site_aniso_U_13
_atom_site_aniso_U_23
C1 0.0290(12) 0.0292(11) 0.0330(13) -0.0015(9) -0.0048(10) -0.0099(10)
C2 0.0300(13) 0.0478(16) 0.0536(18) 0.0026(11) -0.0087(12) -0.0076(13)
C3 0.0276(12) 0.0386(14) 0.0479(16) 0.0033(10) -0.0077(11) -0.0221(12)
C4 0.0561(18) 0.0498(17) 0.063(2) -0.0056(14) -0.0098(15) -0.0309(15)
C5 0.0421(15) 0.0538(17) 0.0360(15) 0.0115(13) 0.0022(12) -0.0083(13)
C6 0.064(2) 0.0578(19) 0.0297(15) 0.0184(16) 0.0014(14) 0.0023(13)
C7 0.0354(13) 0.0425(14) 0.0271(12) -0.0005(11) 0.0007(10) -0.0099(11)
C8 0.0405(14) 0.0440(15) 0.0341(14) -0.0037(11) 0.0065(11) -0.0139(12)
C9 0.061(2) 0.088(3) 0.065(2) -0.010(2) 0.0353(19) -0.024(2)
C10 0.0394(17) 0.088(3) 0.072(2) 0.0077(16) -0.0050(16) -0.039(2)
Cu1 0.02545(18) 0.03205(19) 0.02278(18) -0.00127(12) 0.00141(12) -0.00789(13)
N1 0.0349(11) 0.0380(11) 0.0270(11) -0.0005(9) 0.0026(9) -0.0096(9)
N2 0.0591(16) 0.0529(15) 0.0328(13) 0.0057(12) 0.0109(12) -0.0028(11)
N3 0.0402(14) 0.0682(18) 0.0511(16) 0.0005(12) 0.0134(12) -0.0163(14)
O1 0.0521(12) 0.0447(11) 0.0411(11) -0.0074(9) -0.0005(9) -0.0228(9)
O2 0.0323(9) 0.0473(11) 0.0312(10) 0.0073(8) 0.0004(7) -0.0048(8)
O3 0.0438(10) 0.0409(10) 0.0390(10) -0.0095(8) -0.0003(8) -0.0169(8)
O4 0.0307(9) 0.0441(10) 0.0313(9) 0.0039(7) -0.0032(7) -0.0070(8)

loop_
_atom_type_symbol
_atom_type_description
_atom_type_scat_dispersion_real
_atom_type_scat_dispersion_imag
_atom_type_scat_source
C C 0.0033 0.0016 'International Tables Vol C Tables 4.2.6.8 and 6.1.1.4'
H H 0.0000 0.0000 'International Tables Vol C Tables 4.2.6.8 and 6.1.1.4'
N N 0.0061 0.0033 'International Tables Vol C Tables 4.2.6.8 and 6.1.1.4'
O O 0.0106 0.0060 'International Tables Vol C Tables 4.2.6.8 and 6.1.1.4'
Cu Cu 0.3201 1.2651 'International Tables Vol C Tables 4.2.6.8 and 6.1.1.4'

loop_
_geom_angle_atom_site_label_1
_geom_angle_atom_site_label_2
_geom_angle_atom_site_label_3
_geom_angle_site_symmetry_1
_geom_angle_site_symmetry_3
_geom_angle
_geom_angle_publ_flag
O2 C1 O4 2_667 . 125.7(2) ?
O2 C1 C2 2_667 . 116.0(2) ?
O4 C1 C2 . . 118.3(2) ?
C1 C2 H2A . . 109.5 ?
C1 C2 H2B . . 109.5 ?
H2A C2 H2B . . 109.5 ?
C1 C2 H2C . . 109.5 ?
H2A C2 H2C . . 109.5 ?
H2B C2 H2C . . 109.5 ?
O3 C3 O1 . 2_667 125.6(2) ?
O3 C3 C4 . . 117.4(3) ?
O1 C3 C4 2_667 . 117.0(2) ?
C3 C4 H4A . . 109.5 ?
C3 C4 H4B . . 109.5 ?
H4A C4 H4B . . 109.5 ?
C3 C4 H4C . . 109.5 ?
H4A C4 H4C . . 109.5 ?
H4B C4 H4C . . 109.5 ?
N1 C5 C6 . . 120.7(3) ?
N1 C5 H5 . . 119.7 ?
C6 C5 H5 . . 119.7 ?
N2 C6 C5 . . 123.5(3) ?
N2 C6 H6 . . 118.3 ?
C5 C6 H6 . . 118.3 ?
N1 C7 C8 . . 121.3(3) ?
N1 C7 H7 . . 119.3 ?
C8 C7 H7 . . 119.3 ?
N2 C8 N3 . . 117.6(3) ?
N2 C8 C7 . . 120.4(3) ?
N3 C8 C7 . . 122.0(3) ?
N3 C9 H9A . . 109.5 ?
N3 C9 H9B . . 109.5 ?
H9A C9 H9B . . 109.5 ?
N3 C9 H9C . . 109.5 ?
H9A C9 H9C . . 109.5 ?
H9B C9 H9C . . 109.5 ?
N3 C10 H10A . . 109.5 ?
N3 C10 H10B . . 109.5 ?
H10A C10 H10B . . 109.5 ?
N3 C10 H10C . . 109.5 ?
H10A C10 H10C . . 109.5 ?
H10B C10 H10C . . 109.5 ?
O3 Cu1 O1 . . 168.16(8) y
O3 Cu1 O2 . . 89.93(9) y
O1 Cu1 O2 . . 90.44(9) y
O3 Cu1 O4 . . 88.93(8) y
O1 Cu1 O4 . . 88.32(9) y
O2 Cu1 O4 . . 168.35(7) y
O3 Cu1 N1 . . 94.74(8) y
O1 Cu1 N1 . . 97.07(8) y
O2 Cu1 N1 . . 92.23(8) y
O4 Cu1 N1 . . 99.42(8) y
O3 Cu1 Cu1 . 2_667 83.66(6) ?
O1 Cu1 Cu1 . 2_667 84.71(6) ?
O2 Cu1 Cu1 . 2_667 81.05(6) ?
O4 Cu1 Cu1 . 2_667 87.31(5) ?
N1 Cu1 Cu1 . 2_667 173.08(6) ?
C7 N1 C5 . . 117.8(2) ?
C7 N1 Cu1 . . 121.20(18) ?
C5 N1 Cu1 . . 120.88(18) ?
C6 N2 C8 . . 116.2(2) ?
C8 N3 C10 . . 121.5(3) ?
C8 N3 C9 . . 120.0(3) ?
C10 N3 C9 . . 118.4(3) ?
C3 O1 Cu1 2_667 . 122.29(17) ?
C1 O2 Cu1 2_667 . 126.74(17) ?
C3 O3 Cu1 . . 123.65(17) ?
C1 O4 Cu1 . . 119.15(16) ?

loop_
_geom_bond_atom_site_label_1
_geom_bond_atom_site_label_2
_geom_bond_site_symmetry_2
_geom_bond_distance
_geom_bond_publ_flag
C1 O2 2_667 1.252(3) ?
C1 O4 . 1.258(3) ?
C1 C2 . 1.507(3) ?
C2 H2A . 0.9600 ?
C2 H2B . 0.9600 ?
C2 H2C . 0.9600 ?
C3 O3 . 1.255(3) ?
C3 O1 2_667 1.259(3) ?
C3 C4 . 1.506(4) ?
C4 H4A . 0.9600 ?
C4 H4B . 0.9600 ?
C4 H4C . 0.9600 ?
C5 N1 . 1.331(4) ?
C5 C6 . 1.363(4) ?
C5 H5 . 0.9300 ?
C6 N2 . 1.331(4) ?
C6 H6 . 0.9300 ?
C7 N1 . 1.321(3) ?
C7 C8 . 1.411(4) ?
C7 H7 . 0.9300 ?
C8 N2 . 1.342(4) ?
C8 N3 . 1.358(4) ?
C9 N3 . 1.451(4) ?
C9 H9A . 0.9600 ?
C9 H9B . 0.9600 ?
C9 H9C . 0.9600 ?
C10 N3 . 1.447(5) ?
C10 H10A . 0.9600 ?
C10 H10B . 0.9600 ?
C10 H10C . 0.9600 ?
Cu1 O3 . 1.9649(18) y
Cu1 O1 . 1.9654(19) y
Cu1 O2 . 1.9738(18) y
Cu1 O4 . 1.9756(18) y
Cu1 N1 . 2.197(2) y
Cu1 Cu1 2_667 2.6326(6) n
O1 C3 2_667 1.259(3) ?
O2 C1 2_667 1.252(3) ?

loop_
_geom_torsion_atom_site_label_1
_geom_torsion_atom_site_label_2
_geom_torsion_atom_site_label_3
_geom_torsion_atom_site_label_4
_geom_torsion_site_symmetry_1
_geom_torsion_site_symmetry_2
_geom_torsion_site_symmetry_3
_geom_torsion_site_symmetry_4
_geom_torsion
_geom_torsion_publ_flag
N1 C5 C6 N2 . . . . 1.7(6) ?
N1 C7 C8 N2 . . . . 0.9(4) ?
N1 C7 C8 N3 . . . . -178.1(3) ?
C8 C7 N1 C5 . . . . 0.3(4) ?
C8 C7 N1 Cu1 . . . . -176.6(2) ?
C6 C5 N1 C7 . . . . -1.5(5) ?
C6 C5 N1 Cu1 . . . . 175.3(3) ?
O3 Cu1 N1 C7 . . . . 85.5(2) ?
O1 Cu1 N1 C7 . . . . -95.3(2) ?
O2 Cu1 N1 C7 . . . . -4.6(2) ?
O4 Cu1 N1 C7 . . . . 175.2(2) ?
Cu1 Cu1 N1 C7 2_667 . . . 9.2(6) ?
O3 Cu1 N1 C5 . . . . -91.3(2) ?
O1 Cu1 N1 C5 . . . . 87.9(2) ?
O2 Cu1 N1 C5 . . . . 178.6(2) ?
O4 Cu1 N1 C5 . . . . -1.6(2) ?
Cu1 Cu1 N1 C5 2_667 . . . -167.6(4) ?
C5 C6 N2 C8 . . . . -0.4(5) ?
N3 C8 N2 C6 . . . . 178.2(3) ?
C7 C8 N2 C6 . . . . -0.8(5) ?
N2 C8 N3 C10 . . . . 178.6(3) ?
C7 C8 N3 C10 . . . . -2.4(5) ?
N2 C8 N3 C9 . . . . 2.7(5) ?
C7 C8 N3 C9 . . . . -178.2(3) ?
O3 Cu1 O1 C3 . . . 2_667 -13.5(5) ?
O2 Cu1 O1 C3 . . . 2_667 78.2(2) ?
O4 Cu1 O1 C3 . . . 2_667 -90.2(2) ?
N1 Cu1 O1 C3 . . . 2_667 170.5(2) ?
Cu1 Cu1 O1 C3 2_667 . . 2_667 -2.7(2) ?
O3 Cu1 O2 C1 . . . 2_667 81.6(2) ?
O1 Cu1 O2 C1 . . . 2_667 -86.6(2) ?
O4 Cu1 O2 C1 . . . 2_667 -2.8(5) ?
N1 Cu1 O2 C1 . . . 2_667 176.3(2) ?
Cu1 Cu1 O2 C1 2_667 . . 2_667 -2.0(2) ?
O1 C3 O3 Cu1 2_667 . . . -1.4(4) ?
C4 C3 O3 Cu1 . . . . 178.70(18) ?
O1 Cu1 O3 C3 . . . . 13.4(5) ?
O2 Cu1 O3 C3 . . . . -78.4(2) ?
O4 Cu1 O3 C3 . . . . 90.0(2) ?
N1 Cu1 O3 C3 . . . . -170.7(2) ?
Cu1 Cu1 O3 C3 2_667 . . . 2.6(2) ?
O2 C1 O4 Cu1 2_667 . . . 3.5(4) ?
C2 C1 O4 Cu1 . . . . -176.12(18) ?
O3 Cu1 O4 C1 . . . . -85.17(19) ?
O1 Cu1 O4 C1 . . . . 83.31(19) ?
O2 Cu1 O4 C1 . . . . -0.7(5) ?
N1 Cu1 O4 C1 . . . . -179.80(18) ?
Cu1 Cu1 O4 C1 2_667 . . . -1.47(18) ?
